data_4068750
loop_
_publ_author_name
'Metallinos, Costa'
'Du, Xiangdong'

_publ_section_title
;
 Neutral and Cationic Iridium(I) Complexes Bearing Chiral
 Phenanthroline-Derived Benzimidazolylidenes: Synthetic, Structural, and
 Catalytic Studies
;
_journal_issue 4
_journal_name_full Organometallics
_journal_page_first 1233
_journal_paper_doi 10.1021/om801063w
_journal_volume 28
_journal_year 2009
_chemical_absolute_configuration ad
_chemical_formula_moiety 'C33 H34 Cl Ir N2'
_chemical_formula_sum 'C33 H34 Cl Ir N2'
_chemical_formula_weight 686.27
_chemical_name_systematic
; 
 ? 
;
_space_group_IT_number 19
_symmetry_cell_setting orthorhombic
_symmetry_space_group_name_Hall 'P 2ac 2ab'
_symmetry_space_group_name_H-M 'P 21 21 21'
_atom_sites_solution_hydrogens geom
_atom_sites_solution_primary direct
_atom_sites_solution_secondary difmap
_audit_creation_method SHELXL-97
_cell_angle_alpha 90.00
_cell_angle_beta 90.00
_cell_angle_gamma 90.00
_cell_formula_units_Z 4
_cell_length_a 11.5881(3)
_cell_length_b 14.3883(4)
_cell_length_c 16.9461(4)
_cell_measurement_reflns_used 9853
_cell_measurement_temperature 173(2)
_cell_measurement_theta_max 30.30
_cell_measurement_theta_min 2.26
_cell_volume 2825.48(13)
_computing_cell_refinement 'Bruker APEX2'
_computing_data_collection 'Bruker APEX2'
_computing_data_reduction 'Bruker APEX2'
_computing_molecular_graphics 'Bruker SHELXTL'
_computing_publication_material 'Bruker SHELXTL'
_computing_structure_refinement 'SHELXL-97 (Sheldrick, 1997)'
_computing_structure_solution 'SHELXS-97 (Sheldrick, 1990)'
_diffrn_ambient_temperature 173(2)
_diffrn_measured_fraction_theta_full 0.997
_diffrn_measured_fraction_theta_max 0.997
_diffrn_measurement_device_type 'CCD area detector'
_diffrn_measurement_method 'phi and omega scans'
_diffrn_radiation_monochromator graphite
_diffrn_radiation_source 'fine-focus sealed tube'
_diffrn_radiation_type MoK\a
_diffrn_radiation_wavelength 0.71073
_diffrn_reflns_av_R_equivalents 0.0581
_diffrn_reflns_av_sigmaI/netI 0.0378
_diffrn_reflns_limit_h_max 15
_diffrn_reflns_limit_h_min -16
_diffrn_reflns_limit_k_max 21
_diffrn_reflns_limit_k_min -20
_diffrn_reflns_limit_l_max 24
_diffrn_reflns_limit_l_min -20
_diffrn_reflns_number 70000
_diffrn_reflns_theta_full 31.31
_diffrn_reflns_theta_max 31.31
_diffrn_reflns_theta_min 1.86
_exptl_absorpt_coefficient_mu 4.844
_exptl_absorpt_correction_T_max 1.000
_exptl_absorpt_correction_T_min 0.884
_exptl_absorpt_correction_type numerical
_exptl_absorpt_process_details 'Face Correction'
_exptl_crystal_colour yellow
_exptl_crystal_density_diffrn 1.613
_exptl_crystal_density_method 'not measured'
_exptl_crystal_description prism
_exptl_crystal_F_000 1360
_exptl_crystal_size_max 0.22
_exptl_crystal_size_mid 0.12
_exptl_crystal_size_min 0.08
_refine_diff_density_max 0.885
_refine_diff_density_min -0.653
_refine_diff_density_rms 0.094
_refine_ls_abs_structure_details 'Flack H D (1983), Acta Cryst. A39, 876-881'
_refine_ls_abs_structure_Flack 0.000(5)
_refine_ls_extinction_method none
_refine_ls_goodness_of_fit_ref 1.030
_refine_ls_hydrogen_treatment constr
_refine_ls_matrix_type full
_refine_ls_number_parameters 334
_refine_ls_number_reflns 9205
_refine_ls_number_restraints 240
_refine_ls_restrained_S_all 1.018
_refine_ls_R_factor_all 0.0262
_refine_ls_R_factor_gt 0.0227
_refine_ls_shift/su_max 0.004
_refine_ls_shift/su_mean 0.000
_refine_ls_structure_factor_coef Fsqd
_refine_ls_weighting_details 'calc w=1/[\s^2^(Fo^2^)+(0.0192P)^2^+0.0000P] where P=(Fo^2^+2Fc^2^)/3'
_refine_ls_weighting_scheme calc
_refine_ls_wR_factor_gt 0.0488
_refine_ls_wR_factor_ref 0.0502
_reflns_number_gt 8590
_reflns_number_total 9205
_reflns_threshold_expression >2sigma(I)
_cod_data_source_file om801063w_si_002.cif
_cod_data_source_block costa1_0m
_cod_depositor_comments
;
The following automatic conversions were performed:

'_symmetry_cell_setting' value 'Orthorhombic' changed to
'orthorhombic' according to
/home/saulius/struct/CIF-dictionaries/cif_core.dic dictionary named
'cif_core.dic' version 2.4.2 from 2011-04-26.

Automatic conversion script
Id: cif_fix_values 1715 2011-07-08 13:25:40Z adriana 
;
_cod_original_sg_symbol_H-M P2(1)2(1)2(1)
_cod_database_code 4068750

loop_
_symmetry_equiv_pos_as_xyz
'x, y, z'
'-x+1/2, -y, z+1/2'
'-x, y+1/2, -z+1/2'
'x+1/2, -y+1/2, -z'

loop_
_atom_site_label
_atom_site_type_symbol
_atom_site_fract_x
_atom_site_fract_y
_atom_site_fract_z
_atom_site_U_iso_or_equiv
_atom_site_adp_type
_atom_site_occupancy
_atom_site_symmetry_multiplicity
_atom_site_calc_flag
_atom_site_refinement_flags
Ir1 Ir 0.808181(8) 0.768851(7) 0.760618(6) 0.02185(3) Uani 1 1 d .
C1 C 0.3404(3) 0.9267(2) 0.8019(2) 0.0343(7) Uani 1 1 d U
H1A H 0.2903 0.9824 0.8015 0.041 Uiso 1 1 calc R
H1B H 0.2904 0.8712 0.7969 0.041 Uiso 1 1 calc R
Cl1 Cl 0.75698(7) 0.62212(6) 0.81092(5) 0.03453(16) Uani 1 1 d .
C2 C 0.4247(3) 0.9309(2) 0.73139(19) 0.0326(6) Uani 1 1 d U
H2A H 0.4636 0.9921 0.7316 0.039 Uiso 1 1 calc R
H2B H 0.3797 0.9263 0.6819 0.039 Uiso 1 1 calc R
N3A N 0.5794(2) 0.85870(17) 0.80809(13) 0.0228(5) Uani 1 1 d U
C3 C 0.5184(2) 0.8536(2) 0.73133(17) 0.0254(5) Uani 1 1 d U
H3A H 0.5746 0.8661 0.6878 0.030 Uiso 1 1 calc R
N4A N 0.6890(2) 0.83709(15) 0.90997(12) 0.0222(4) Uani 1 1 d U
C4 C 0.6859(2) 0.82607(17) 0.82946(14) 0.0211(5) Uani 1 1 d U
C5 C 0.7798(2) 0.8128(2) 0.96738(15) 0.0240(5) Uani 1 1 d U
H5A H 0.8217 0.7565 0.9479 0.029 Uiso 1 1 calc R
C6 C 0.7187(3) 0.7881(2) 1.04630(16) 0.0312(7) Uani 1 1 d U
H6A H 0.6738 0.7302 1.0388 0.037 Uiso 1 1 calc R
H6B H 0.7782 0.7757 1.0869 0.037 Uiso 1 1 calc R
C7 C 0.6369(3) 0.8647(3) 1.07721(18) 0.0350(7) Uani 1 1 d U
H7A H 0.5946 0.8415 1.1240 0.042 Uiso 1 1 calc R
H7B H 0.6825 0.9196 1.0933 0.042 Uiso 1 1 calc R
C7A C 0.5525(3) 0.8920(2) 1.01430(18) 0.0290(6) Uani 1 1 d U
C8 C 0.4407(3) 0.9265(2) 1.0214(2) 0.0361(7) Uani 1 1 d U
H8A H 0.4110 0.9396 1.0725 0.043 Uiso 1 1 calc R
C9B C 0.5178(2) 0.8886(2) 0.87331(17) 0.0245(5) Uani 1 1 d U
C9C C 0.5872(2) 0.8749(2) 0.93767(16) 0.0247(5) Uani 1 1 d U
C9A C 0.4056(3) 0.9223(2) 0.87828(19) 0.0291(6) Uani 1 1 d U
C9 C 0.3706(3) 0.9426(2) 0.9551(2) 0.0356(7) Uani 1 1 d U
H9A H 0.2960 0.9685 0.9630 0.043 Uiso 1 1 calc R
C10 C 0.4643(2) 0.7586(2) 0.71882(16) 0.0271(6) Uani 1 1 d U
C11 C 0.4327(3) 0.7013(2) 0.78037(17) 0.0318(6) Uani 1 1 d U
H11A H 0.4540 0.7177 0.8327 0.038 Uiso 1 1 calc R
C12 C 0.3706(3) 0.6205(2) 0.7678(2) 0.0337(7) Uani 1 1 d U
H12A H 0.3498 0.5822 0.8112 0.040 Uiso 1 1 calc R
C13 C 0.3391(4) 0.5956(3) 0.6927(2) 0.0501(10) Uani 1 1 d U
H13A H 0.2948 0.5411 0.6837 0.060 Uiso 1 1 calc R
C14 C 0.3729(5) 0.6510(3) 0.6310(3) 0.0835(19) Uani 1 1 d U
H14A H 0.3539 0.6332 0.5786 0.100 Uiso 1 1 calc R
C15 C 0.4338(4) 0.7317(3) 0.6434(2) 0.0646(13) Uani 1 1 d U
H15A H 0.4551 0.7693 0.5997 0.078 Uiso 1 1 calc R
C16 C 0.8663(2) 0.8907(2) 0.97866(16) 0.0238(6) Uani 1 1 d U
C17 C 0.8430(3) 0.9830(2) 0.96090(19) 0.0324(7) Uani 1 1 d U
H17A H 0.7703 0.9992 0.9390 0.039 Uiso 1 1 calc R
C18 C 0.9237(3) 1.0519(3) 0.9745(2) 0.0411(8) Uani 1 1 d U
H18A H 0.9073 1.1146 0.9610 0.049 Uiso 1 1 calc R
C19 C 1.0299(3) 1.0286(3) 1.0085(2) 0.0377(7) Uani 1 1 d U
H19A H 1.0861 1.0755 1.0177 0.045 Uiso 1 1 calc R
C20 C 1.0529(3) 0.9377(3) 1.0286(2) 0.0368(7) Uani 1 1 d U
H20A H 1.1240 0.9221 1.0532 0.044 Uiso 1 1 calc R
C21 C 0.9725(3) 0.8688(2) 1.01272(17) 0.0285(6) Uani 1 1 d U
H21A H 0.9899 0.8060 1.0252 0.034 Uiso 1 1 calc R
C22 C 0.9715(3) 0.7141(2) 0.7124(2) 0.0377(8) Uani 1 1 d U
H22A H 0.9974 0.6544 0.7368 0.045 Uiso 1 1 calc R
C23 C 0.8840(3) 0.7041(2) 0.65646(18) 0.0362(7) Uani 1 1 d U
H23A H 0.8592 0.6383 0.6478 0.043 Uiso 1 1 calc R
C24 C 0.8657(4) 0.7665(3) 0.58634(18) 0.0477(9) Uani 1 1 d U
H24A H 0.7905 0.7511 0.5619 0.057 Uiso 1 1 calc R
H24B H 0.9266 0.7536 0.5468 0.057 Uiso 1 1 calc R
C25 C 0.8674(4) 0.8698(3) 0.6062(2) 0.0447(9) Uani 1 1 d U
H25A H 0.8164 0.9034 0.5690 0.054 Uiso 1 1 calc R
H25B H 0.9468 0.8940 0.5991 0.054 Uiso 1 1 calc R
C26 C 0.8280(3) 0.8893(2) 0.69054(18) 0.0305(6) Uani 1 1 d U
H26A H 0.7618 0.9336 0.6942 0.037 Uiso 1 1 calc R
C27 C 0.9032(2) 0.8927(2) 0.7555(2) 0.0333(6) Uani 1 1 d U
H27A H 0.8797 0.9392 0.7963 0.040 Uiso 1 1 calc R
C28 C 1.0324(3) 0.8746(3) 0.7536(3) 0.0501(10) Uani 1 1 d U
H28A H 1.0612 0.8687 0.8083 0.060 Uiso 1 1 calc R
H28B H 1.0715 0.9285 0.7290 0.060 Uiso 1 1 calc R
C29 C 1.0635(3) 0.7871(3) 0.7079(3) 0.0509(10) Uani 1 1 d U
H29A H 1.0767 0.8035 0.6519 0.061 Uiso 1 1 calc R
H29B H 1.1364 0.7614 0.7292 0.061 Uiso 1 1 calc R

loop_
_atom_site_aniso_label
_atom_site_aniso_U_11
_atom_site_aniso_U_22
_atom_site_aniso_U_33
_atom_site_aniso_U_23
_atom_site_aniso_U_13
_atom_site_aniso_U_12
Ir1 0.02256(4) 0.02261(5) 0.02037(4) -0.00183(4) 0.00014(4) 0.00043(4)
C1 0.0231(14) 0.0292(16) 0.0507(19) 0.0004(14) -0.0032(13) 0.0011(12)
Cl1 0.0446(4) 0.0261(4) 0.0329(4) 0.0012(3) -0.0011(3) -0.0045(3)
C2 0.0284(13) 0.0295(14) 0.0399(16) 0.0062(13) -0.0082(13) -0.0019(11)
N3A 0.0207(11) 0.0264(12) 0.0213(10) -0.0019(9) -0.0014(9) -0.0014(9)
C3 0.0248(12) 0.0307(14) 0.0207(12) 0.0022(11) -0.0058(10) -0.0025(10)
N4A 0.0215(10) 0.0245(11) 0.0207(9) -0.0027(8) -0.0021(9) 0.0004(10)
C4 0.0210(12) 0.0218(12) 0.0205(11) -0.0003(8) 0.0006(11) -0.0036(11)
C5 0.0260(14) 0.0218(13) 0.0243(12) -0.0006(10) -0.0053(10) 0.0026(10)
C6 0.0378(17) 0.0329(17) 0.0229(12) 0.0048(10) -0.0032(11) -0.0074(12)
C7 0.0428(18) 0.0408(19) 0.0213(14) -0.0006(12) 0.0006(12) -0.0058(15)
C7A 0.0354(17) 0.0274(15) 0.0244(13) -0.0042(11) 0.0071(12) -0.0059(13)
C8 0.0366(18) 0.0347(17) 0.0369(16) -0.0080(14) 0.0142(14) -0.0026(14)
C9B 0.0217(13) 0.0238(14) 0.0280(14) -0.0008(11) 0.0022(10) -0.0015(11)
C9C 0.0241(13) 0.0240(14) 0.0260(13) 0.0000(10) 0.0021(11) -0.0010(11)
C9A 0.0242(14) 0.0236(14) 0.0394(16) 0.0003(12) 0.0023(12) -0.0032(11)
C9 0.0237(15) 0.0325(17) 0.051(2) -0.0053(14) 0.0115(13) -0.0018(13)
C10 0.0272(12) 0.0288(15) 0.0253(12) -0.0003(10) -0.0068(10) -0.0022(11)
C11 0.0405(16) 0.0284(14) 0.0265(13) -0.0057(11) 0.0017(12) -0.0047(13)
C12 0.0365(15) 0.0277(15) 0.0368(16) 0.0023(14) 0.0095(14) -0.0040(12)
C13 0.067(3) 0.0320(18) 0.051(2) 0.0010(15) -0.0254(19) -0.0149(17)
C14 0.157(5) 0.055(3) 0.039(2) 0.0084(19) -0.040(3) -0.047(3)
C15 0.122(4) 0.045(2) 0.0270(15) 0.0076(17) -0.025(2) -0.036(3)
C16 0.0249(14) 0.0278(15) 0.0187(12) -0.0012(10) -0.0019(10) 0.0009(11)
C17 0.0301(15) 0.0289(16) 0.0382(16) 0.0020(13) -0.0108(12) 0.0016(12)
C18 0.0442(19) 0.0275(17) 0.052(2) 0.0011(15) -0.0059(17) -0.0039(15)
C19 0.0368(17) 0.0361(18) 0.0403(18) -0.0045(14) -0.0023(14) -0.0082(14)
C20 0.0277(16) 0.051(2) 0.0323(16) 0.0034(15) -0.0043(13) -0.0031(15)
C21 0.0269(14) 0.0305(16) 0.0282(14) 0.0054(12) -0.0039(11) 0.0011(12)
C22 0.0378(16) 0.0354(19) 0.0398(16) 0.0028(13) 0.0114(13) 0.0135(14)
C23 0.053(2) 0.0305(17) 0.0254(14) -0.0028(12) 0.0084(13) 0.0101(14)
C24 0.076(2) 0.0414(18) 0.0255(14) -0.0008(16) 0.0108(14) 0.010(2)
C25 0.062(2) 0.039(2) 0.0330(17) 0.0079(15) 0.0132(16) 0.0070(17)
C26 0.0345(17) 0.0254(14) 0.0315(14) 0.0029(11) 0.0083(12) 0.0003(12)
C27 0.0299(14) 0.0267(14) 0.0432(18) -0.0054(13) 0.0071(13) -0.0052(11)
C28 0.0273(15) 0.052(2) 0.071(3) -0.001(2) 0.0050(18) -0.0083(14)
C29 0.0297(16) 0.052(3) 0.071(2) 0.0017(19) 0.0113(16) 0.0066(16)

loop_
_atom_type_symbol
_atom_type_description
_atom_type_scat_dispersion_real
_atom_type_scat_dispersion_imag
_atom_type_scat_source
C C 0.0033 0.0016 'International Tables Vol C Tables 4.2.6.8 and 6.1.1.4'
H H 0.0000 0.0000 'International Tables Vol C Tables 4.2.6.8 and 6.1.1.4'
N N 0.0061 0.0033 'International Tables Vol C Tables 4.2.6.8 and 6.1.1.4'
Cl Cl 0.1484 0.1585 'International Tables Vol C Tables 4.2.6.8 and 6.1.1.4'
Ir Ir -1.4442 7.9887 'International Tables Vol C Tables 4.2.6.8 and 6.1.1.4'

loop_
_geom_angle_atom_site_label_1
_geom_angle_atom_site_label_2
_geom_angle_atom_site_label_3
_geom_angle
C4 Ir1 C27 92.63(11)
C4 Ir1 C26 93.84(11)
C27 Ir1 C26 38.98(12)
C4 Ir1 C23 158.14(12)
C27 Ir1 C23 96.80(13)
C26 Ir1 C23 81.48(12)
C4 Ir1 C22 164.78(12)
C27 Ir1 C22 80.67(12)
C26 Ir1 C22 89.50(12)
C23 Ir1 C22 37.08(13)
C4 Ir1 Cl1 88.82(7)
C27 Ir1 Cl1 155.53(9)
C26 Ir1 Cl1 165.20(9)
C23 Ir1 Cl1 90.65(9)
C22 Ir1 Cl1 91.73(9)
C9A C1 C2 110.5(2)
C9A C1 H1A 109.5
C2 C1 H1A 109.5
C9A C1 H1B 109.5
C2 C1 H1B 109.5
H1A C1 H1B 108.1
C1 C2 C3 114.5(2)
C1 C2 H2A 108.6
C3 C2 H2A 108.6
C1 C2 H2B 108.6
C3 C2 H2B 108.6
H2A C2 H2B 107.6
C4 N3A C9B 111.1(2)
C4 N3A C3 130.2(2)
C9B N3A C3 118.0(2)
N3A C3 C10 111.3(2)
N3A C3 C2 107.3(2)
C10 C3 C2 110.9(2)
N3A C3 H3A 109.1
C10 C3 H3A 109.1
C2 C3 H3A 109.1
C4 N4A C9C 111.1(2)
C4 N4A C5 130.2(2)
C9C N4A C5 118.6(2)
N3A C4 N4A 104.3(2)
N3A C4 Ir1 128.46(18)
N4A C4 Ir1 127.2(2)
N4A C5 C16 112.3(2)
N4A C5 C6 107.2(2)
C16 C5 C6 111.2(2)
N4A C5 H5A 108.7
C16 C5 H5A 108.7
C6 C5 H5A 108.7
C7 C6 C5 114.1(2)
C7 C6 H6A 108.7
C5 C6 H6A 108.7
C7 C6 H6B 108.7
C5 C6 H6B 108.7
H6A C6 H6B 107.6
C7A C7 C6 110.3(2)
C7A C7 H7A 109.6
C6 C7 H7A 109.6
C7A C7 H7B 109.6
C6 C7 H7B 109.6
H7A C7 H7B 108.1
C9C C7A C8 114.5(3)
C9C C7A C7 115.6(3)
C8 C7A C7 129.7(3)
C7A C8 C9 121.8(3)
C7A C8 H8A 119.1
C9 C8 H8A 119.1
C9C C9B N3A 106.8(2)
C9C C9B C9A 123.4(3)
N3A C9B C9A 129.7(3)
C9B C9C N4A 106.7(2)
C9B C9C C7A 123.5(3)
N4A C9C C7A 129.6(3)
C9B C9A C9 113.7(3)
C9B C9A C1 115.7(3)
C9 C9A C1 130.5(3)
C9A C9 C8 122.9(3)
C9A C9 H9A 118.5
C8 C9 H9A 118.5
C11 C10 C15 117.6(3)
C11 C10 C3 122.8(2)
C15 C10 C3 119.2(3)
C10 C11 C12 121.6(3)
C10 C11 H11A 119.2
C12 C11 H11A 119.2
C13 C12 C11 120.1(3)
C13 C12 H12A 120.0
C11 C12 H12A 120.0
C12 C13 C14 118.7(3)
C12 C13 H13A 120.7
C14 C13 H13A 120.7
C13 C14 C15 121.3(4)
C13 C14 H14A 119.3
C15 C14 H14A 119.3
C14 C15 C10 120.7(4)
C14 C15 H15A 119.7
C10 C15 H15A 119.7
C17 C16 C21 118.5(3)
C17 C16 C5 123.5(3)
C21 C16 C5 117.9(3)
C18 C17 C16 121.2(3)
C18 C17 H17A 119.4
C16 C17 H17A 119.4
C17 C18 C19 119.5(3)
C17 C18 H18A 120.2
C19 C18 H18A 120.2
C20 C19 C18 119.9(3)
C20 C19 H19A 120.0
C18 C19 H19A 120.0
C19 C20 C21 120.1(3)
C19 C20 H20A 120.0
C21 C20 H20A 120.0
C20 C21 C16 120.8(3)
C20 C21 H21A 119.6
C16 C21 H21A 119.6
C23 C22 C29 123.7(3)
C23 C22 Ir1 70.44(18)
C29 C22 Ir1 112.2(2)
C23 C22 H22A 114.2
C29 C22 H22A 114.2
Ir1 C22 H22A 114.2
C22 C23 C24 125.3(3)
C22 C23 Ir1 72.49(17)
C24 C23 Ir1 109.1(2)
C22 C23 H23A 114.1
C24 C23 H23A 114.1
Ir1 C23 H23A 114.1
C23 C24 C25 114.0(3)
C23 C24 H24A 108.8
C25 C24 H24A 108.8
C23 C24 H24B 108.8
C25 C24 H24B 108.8
H24A C24 H24B 107.7
C24 C25 C26 112.4(3)
C24 C25 H25A 109.1
C26 C25 H25A 109.1
C24 C25 H25B 109.1
C26 C25 H25B 109.1
H25A C25 H25B 107.9
C27 C26 C25 123.7(3)
C27 C26 Ir1 69.88(17)
C25 C26 Ir1 114.1(2)
C27 C26 H26A 113.9
C25 C26 H26A 113.9
Ir1 C26 H26A 113.9
C26 C27 C28 126.0(3)
C26 C27 Ir1 71.14(17)
C28 C27 Ir1 111.9(2)
C26 C27 H27A 113.4
C28 C27 H27A 113.4
Ir1 C27 H27A 113.4
C27 C28 C29 112.7(3)
C27 C28 H28A 109.0
C29 C28 H28A 109.0
C27 C28 H28B 109.0
C29 C28 H28B 109.0
H28A C28 H28B 107.8
C22 C29 C28 112.7(3)
C22 C29 H29A 109.0
C28 C29 H29A 109.0
C22 C29 H29B 109.0
C28 C29 H29B 109.0
H29A C29 H29B 107.8

loop_
_geom_bond_atom_site_label_1
_geom_bond_atom_site_label_2
_geom_bond_distance
Ir1 C4 2.012(3)
Ir1 C27 2.097(3)
Ir1 C26 2.113(3)
Ir1 C23 2.181(3)
Ir1 C22 2.207(3)
Ir1 Cl1 2.3529(8)
C1 C9A 1.500(4)
C1 C2 1.545(4)
C1 H1A 0.9900
C1 H1B 0.9900
C2 C3 1.553(4)
C2 H2A 0.9900
C2 H2B 0.9900
N3A C4 1.369(4)
N3A C9B 1.384(4)
N3A C3 1.483(3)
C3 C10 1.518(4)
C3 H3A 1.0000
N4A C4 1.374(3)
N4A C9C 1.381(4)
N4A C5 1.476(3)
C5 C16 1.516(4)
C5 C6 1.555(4)
C5 H5A 1.0000
C6 C7 1.545(5)
C6 H6A 0.9900
C6 H6B 0.9900
C7 C7A 1.499(4)
C7 H7A 0.9900
C7 H7B 0.9900
C7A C9C 1.381(4)
C7A C8 1.393(5)
C8 C9 1.406(5)
C8 H8A 0.9500
C9B C9C 1.369(4)
C9B C9A 1.390(4)
C9A C9 1.395(4)
C9 H9A 0.9500
C10 C11 1.379(4)
C10 C15 1.381(4)
C11 C12 1.384(4)
C11 H11A 0.9500
C12 C13 1.370(5)
C12 H12A 0.9500
C13 C14 1.373(6)
C13 H13A 0.9500
C14 C15 1.375(6)
C14 H14A 0.9500
C15 H15A 0.9500
C16 C17 1.389(4)
C16 C21 1.395(4)
C17 C18 1.382(5)
C17 H17A 0.9500
C18 C19 1.399(5)
C18 H18A 0.9500
C19 C20 1.378(5)
C19 H19A 0.9500
C20 C21 1.387(5)
C20 H20A 0.9500
C21 H21A 0.9500
C22 C23 1.395(5)
C22 C29 1.498(5)
C22 H22A 1.0000
C23 C24 1.505(5)
C23 H23A 1.0000
C24 C25 1.525(6)
C24 H24A 0.9900
C24 H24B 0.9900
C25 C26 1.526(4)
C25 H25A 0.9900
C25 H25B 0.9900
C26 C27 1.405(4)
C26 H26A 1.0000
C27 C28 1.520(4)
C27 H27A 1.0000
C28 C29 1.521(5)
C28 H28A 0.9900
C28 H28B 0.9900
C29 H29A 0.9900
C29 H29B 0.9900

loop_
_geom_torsion_atom_site_label_1
_geom_torsion_atom_site_label_2
_geom_torsion_atom_site_label_3
_geom_torsion_atom_site_label_4
_geom_torsion
C9A C1 C2 C3 51.8(3)
C4 N3A C3 C10 79.1(3)
C9B N3A C3 C10 -90.5(3)
C4 N3A C3 C2 -159.4(3)
C9B N3A C3 C2 30.9(3)
C1 C2 C3 N3A -55.0(3)
C1 C2 C3 C10 66.8(3)
C9B N3A C4 N4A -0.4(3)
C3 N3A C4 N4A -170.5(3)
C9B N3A C4 Ir1 176.9(2)
C3 N3A C4 Ir1 6.7(4)
C9C N4A C4 N3A 0.3(3)
C5 N4A C4 N3A 178.4(3)
C9C N4A C4 Ir1 -176.95(19)
C5 N4A C4 Ir1 1.1(4)
C27 Ir1 C4 N3A 100.5(2)
C26 Ir1 C4 N3A 61.5(2)
C23 Ir1 C4 N3A -15.2(5)
C22 Ir1 C4 N3A 163.8(4)
Cl1 Ir1 C4 N3A -104.0(2)
C27 Ir1 C4 N4A -82.9(2)
C26 Ir1 C4 N4A -121.9(2)
C23 Ir1 C4 N4A 161.5(3)
C22 Ir1 C4 N4A -19.6(6)
Cl1 Ir1 C4 N4A 72.7(2)
C4 N4A C5 C16 88.6(3)
C9C N4A C5 C16 -93.4(3)
C4 N4A C5 C6 -148.9(3)
C9C N4A C5 C6 29.0(3)
N4A C5 C6 C7 -54.7(3)
C16 C5 C6 C7 68.5(3)
C5 C6 C7 C7A 53.0(3)
C6 C7 C7A C9C -23.9(4)
C6 C7 C7A C8 151.4(3)
C9C C7A C8 C9 -0.3(5)
C7 C7A C8 C9 -175.6(3)
C4 N3A C9B C9C 0.2(3)
C3 N3A C9B C9C 171.8(2)
C4 N3A C9B C9A -176.7(3)
C3 N3A C9B C9A -5.2(5)
N3A C9B C9C N4A 0.0(3)
C9A C9B C9C N4A 177.2(3)
N3A C9B C9C C7A -176.3(3)
C9A C9B C9C C7A 0.9(5)
C4 N4A C9C C9B -0.2(3)
C5 N4A C9C C9B -178.5(2)
C4 N4A C9C C7A 175.8(3)
C5 N4A C9C C7A -2.6(5)
C8 C7A C9C C9B -1.3(5)
C7 C7A C9C C9B 174.7(3)
C8 C7A C9C N4A -176.7(3)
C7 C7A C9C N4A -0.7(5)
C9C C9B C9A C9 1.1(4)
N3A C9B C9A C9 177.7(3)
C9C C9B C9A C1 -176.2(3)
N3A C9B C9A C1 0.4(5)
C2 C1 C9A C9B -23.0(4)
C2 C1 C9A C9 160.3(3)
C9B C9A C9 C8 -2.7(5)
C1 C9A C9 C8 174.1(3)
C7A C8 C9 C9A 2.4(5)
N3A C3 C10 C11 25.8(4)
C2 C3 C10 C11 -93.5(3)
N3A C3 C10 C15 -161.3(3)
C2 C3 C10 C15 79.3(4)
C15 C10 C11 C12 -1.2(5)
C3 C10 C11 C12 171.8(3)
C10 C11 C12 C13 0.0(5)
C11 C12 C13 C14 1.6(6)
C12 C13 C14 C15 -2.2(9)
C13 C14 C15 C10 1.0(9)
C11 C10 C15 C14 0.7(7)
C3 C10 C15 C14 -172.5(5)
N4A C5 C16 C17 21.5(4)
C6 C5 C16 C17 -98.6(3)
N4A C5 C16 C21 -162.1(2)
C6 C5 C16 C21 77.7(3)
C21 C16 C17 C18 1.7(5)
C5 C16 C17 C18 178.0(3)
C16 C17 C18 C19 -1.5(5)
C17 C18 C19 C20 -0.4(5)
C18 C19 C20 C21 2.1(5)
C19 C20 C21 C16 -1.9(5)
C17 C16 C21 C20 0.1(5)
C5 C16 C21 C20 -176.5(3)
C4 Ir1 C22 C23 -179.3(4)
C27 Ir1 C22 C23 -114.6(2)
C26 Ir1 C22 C23 -76.5(2)
Cl1 Ir1 C22 C23 88.78(19)
C4 Ir1 C22 C29 -59.9(6)
C27 Ir1 C22 C29 4.8(3)
C26 Ir1 C22 C29 43.0(3)
C23 Ir1 C22 C29 119.4(3)
Cl1 Ir1 C22 C29 -151.8(3)
C29 C22 C23 C24 -2.9(5)
Ir1 C22 C23 C24 101.4(3)
C29 C22 C23 Ir1 -104.2(3)
C4 Ir1 C23 C22 179.5(3)
C27 Ir1 C23 C22 64.6(2)
C26 Ir1 C23 C22 100.6(2)
Cl1 Ir1 C23 C22 -92.02(19)
C4 Ir1 C23 C24 57.4(5)
C27 Ir1 C23 C24 -57.5(3)
C26 Ir1 C23 C24 -21.5(3)
C22 Ir1 C23 C24 -122.1(4)
Cl1 Ir1 C23 C24 145.9(3)
C22 C23 C24 C25 -48.5(5)
Ir1 C23 C24 C25 33.2(4)
C23 C24 C25 C26 -28.5(5)
C24 C25 C26 C27 90.3(4)
C24 C25 C26 Ir1 9.2(4)
C4 Ir1 C26 C27 89.43(18)
C23 Ir1 C26 C27 -112.06(19)
C22 Ir1 C26 C27 -75.71(19)
Cl1 Ir1 C26 C27 -170.6(3)
C4 Ir1 C26 C25 -151.6(3)
C27 Ir1 C26 C25 118.9(3)
C23 Ir1 C26 C25 6.9(3)
C22 Ir1 C26 C25 43.2(3)
Cl1 Ir1 C26 C25 -51.7(5)
C25 C26 C27 C28 -2.4(5)
Ir1 C26 C27 C28 103.8(3)
C25 C26 C27 Ir1 -106.2(3)
C4 Ir1 C27 C26 -92.86(18)
C23 Ir1 C27 C26 67.38(19)
C22 Ir1 C27 C26 100.88(19)
Cl1 Ir1 C27 C26 174.21(16)
C4 Ir1 C27 C28 145.0(3)
C26 Ir1 C27 C28 -122.1(3)
C23 Ir1 C27 C28 -54.7(3)
C22 Ir1 C27 C28 -21.2(3)
Cl1 Ir1 C27 C28 52.1(4)
C26 C27 C28 C29 -47.1(5)
Ir1 C27 C28 C29 34.9(4)
C23 C22 C29 C28 93.3(4)
Ir1 C22 C29 C28 12.7(4)
C27 C28 C29 C22 -30.8(5)
